data_7155589
loop_
_publ_author_name
'Zhao, Yuyang'
'Wang, Yurong'
'Gu, Zhanshou'
'Wang, Zhiming'

_publ_section_title
;
 [3, 3]-Sigmatropic Rearrangement of Allenic Alcohols: Stereoselective
 Synthesis of 1,3-Diene-2-ol Sulfonates
;
_journal_name_full 'Org. Biomol. Chem.'
_journal_paper_doi 10.1039/C7OB00578D
_journal_year 2017
_chemical_formula_sum 'C20 H20 O5 S'
_chemical_formula_weight 372.42
_space_group_crystal_system monoclinic
_space_group_IT_number 14
_space_group_name_Hall '-P 2ybc'
_space_group_name_H-M_alt 'P 1 21/c 1'
_symmetry_space_group_name_Hall '-P 2ybc'
_symmetry_space_group_name_H-M 'P 1 21/c 1'
_atom_sites_solution_hydrogens geom
_audit_creation_method SHELXL-2014/6
_audit_update_record
;
2017-03-08 deposited with the CCDC.
2017-04-18 downloaded from the CCDC.
;
_cell_angle_alpha 90
_cell_angle_beta 132.351(8)
_cell_angle_gamma 90
_cell_formula_units_Z 4
_cell_length_a 10.141(2)
_cell_length_b 17.015(4)
_cell_length_c 14.611(2)
_cell_measurement_reflns_used 6288
_cell_measurement_temperature 293(2)
_cell_measurement_theta_max 29.822
_cell_measurement_theta_min 2.235
_cell_volume 1863.2(7)
_computing_structure_refinement 'SHELXL-2014/6 (Sheldrick, 2014)'
_diffrn_ambient_temperature 293(2)
_diffrn_measured_fraction_theta_full 0.967
_diffrn_measured_fraction_theta_max 0.994
_diffrn_measurement_device_type 'CCD area detector'
_diffrn_measurement_method 'phi and omega scans'
_diffrn_radiation_type MoK\a
_diffrn_radiation_wavelength 0.71073
_diffrn_reflns_av_R_equivalents 0.0561
_diffrn_reflns_av_unetI/netI 0.0486
_diffrn_reflns_Laue_measured_fraction_full 0.967
_diffrn_reflns_Laue_measured_fraction_max 0.994
_diffrn_reflns_limit_h_max 8
_diffrn_reflns_limit_h_min -12
_diffrn_reflns_limit_k_max 19
_diffrn_reflns_limit_k_min -20
_diffrn_reflns_limit_l_max 17
_diffrn_reflns_limit_l_min -13
_diffrn_reflns_number 9872
_diffrn_reflns_point_group_measured_fraction_full 0.967
_diffrn_reflns_point_group_measured_fraction_max 0.994
_diffrn_reflns_theta_full 25.242
_diffrn_reflns_theta_max 24.993
_diffrn_reflns_theta_min 2.234
_exptl_absorpt_coefficient_mu 0.201
_exptl_absorpt_correction_T_max 0.971
_exptl_absorpt_correction_T_min 0.953
_exptl_absorpt_correction_type none
_exptl_crystal_colour colourless
_exptl_crystal_density_diffrn 1.328
_exptl_crystal_description block
_exptl_crystal_F_000 784
_exptl_crystal_size_max 0.250
_exptl_crystal_size_mid 0.200
_exptl_crystal_size_min 0.150
_refine_diff_density_max 0.252
_refine_diff_density_min -0.483
_refine_diff_density_rms 0.073
_refine_ls_extinction_method none
_refine_ls_goodness_of_fit_ref 1.074
_refine_ls_hydrogen_treatment constr
_refine_ls_matrix_type full
_refine_ls_number_parameters 237
_refine_ls_number_reflns 3249
_refine_ls_number_restraints 0
_refine_ls_restrained_S_all 1.074
_refine_ls_R_factor_all 0.0552
_refine_ls_R_factor_gt 0.0452
_refine_ls_shift/su_max 0.000
_refine_ls_shift/su_mean 0.000
_refine_ls_structure_factor_coef Fsqd
_refine_ls_weighting_details 'w=1/[\s^2^(Fo^2^)+(0.0587P)^2^+0.3775P] where P=(Fo^2^+2Fc^2^)/3'
_refine_ls_weighting_scheme calc
_refine_ls_wR_factor_gt 0.1110
_refine_ls_wR_factor_ref 0.1165
_reflns_Friedel_coverage 0.000
_reflns_number_gt 2717
_reflns_number_total 3249
_reflns_threshold_expression 'I > 2\s(I)'
_cod_data_source_file c7ob00578d2.cif
_cod_data_source_block 1
_cod_database_code 7155589
_shelx_space_group_comment
;
The symmetry employed for this shelxl refinement is uniquely defined
by the following loop, which should always be used as a source of
symmetry information in preference to the above space-group names.
They are only intended as comments.
;
_shelx_estimated_absorpt_t_min 0.951
_shelx_estimated_absorpt_t_max 0.970
_shelxl_version_number 2014/6

loop_
_space_group_symop_operation_xyz
'x, y, z'
'-x, y+1/2, -z+1/2'
'-x, -y, -z'
'x, -y-1/2, z-1/2'

loop_
_atom_site_label
_atom_site_type_symbol
_atom_site_fract_x
_atom_site_fract_y
_atom_site_fract_z
_atom_site_U_iso_or_equiv
_atom_site_adp_type
_atom_site_occupancy
_atom_site_site_symmetry_order
_atom_site_calc_flag
_atom_site_refinement_flags_posn
_atom_site_refinement_flags_adp
S1 S 0.21747(6) 0.23522(3) 0.21219(5) 0.05146(18) Uani 1 1 d . .
O1 O 0.1778(2) 0.17738(8) 0.12703(15) 0.0716(4) Uani 1 1 d . .
O2 O 0.38690(19) 0.23724(8) 0.33407(14) 0.0692(4) Uani 1 1 d . .
O7 O 0.41171(17) 0.53369(8) 0.35223(13) 0.0624(4) Uani 1 1 d . .
O8 O 0.66718(15) 0.47076(7) 0.44479(11) 0.0516(3) Uani 1 1 d . .
C24 C 0.9545(3) 0.51636(16) 0.6186(2) 0.0838(8) Uani 1 1 d . .
H24A H 0.9665 0.4741 0.6672 0.126 Uiso 1 1 calc R U
H24B H 1.0224 0.5607 0.6711 0.126 Uiso 1 1 calc R U
H24C H 0.9980 0.4998 0.5802 0.126 Uiso 1 1 calc R U
C25 C 0.7649(3) 0.53861(12) 0.52207(19) 0.0584(5) Uani 1 1 d . .
H25A H 0.7196 0.5555 0.5599 0.070 Uiso 1 1 calc R U
H25B H 0.7514 0.5816 0.4728 0.070 Uiso 1 1 calc R U
C27 C 0.4895(2) 0.47628(10) 0.36296(16) 0.0447(4) Uani 1 1 d . .
C29 C 0.4120(2) 0.40265(10) 0.29344(15) 0.0447(4) Uani 1 1 d . .
H29 H 0.4902 0.3625 0.3140 0.054 Uiso 1 1 calc R U
C30 C 0.2374(2) 0.38878(9) 0.20264(14) 0.0396(4) Uani 1 1 d . .
C31 C 0.0908(2) 0.44127(10) 0.14947(15) 0.0412(4) Uani 1 1 d . .
H31 H 0.1171 0.4920 0.1814 0.049 Uiso 1 1 calc R U
O6 O 0.18641(15) 0.31521(7) 0.14273(10) 0.0469(3) Uani 1 1 d . .
C33 C -0.0794(2) 0.42283(10) 0.05819(15) 0.0426(4) Uani 1 1 d . .
H33 H -0.1033 0.3716 0.0284 0.051 Uiso 1 1 calc R U
C34 C -0.2334(2) 0.47397(9) -0.00079(15) 0.0391(4) Uani 1 1 d . .
C35 C -0.2199(2) 0.55142(10) 0.03401(16) 0.0464(4) Uani 1 1 d . .
H35 H -0.1081 0.5732 0.0971 0.056 Uiso 1 1 calc R U
C36 C -0.3699(2) 0.59618(11) -0.02368(18) 0.0545(5) Uani 1 1 d . .
H36 H -0.3590 0.6478 0.0016 0.065 Uiso 1 1 calc R U
C37 C -0.5370(2) 0.56542(12) -0.11888(18) 0.0558(5) Uani 1 1 d . .
H37 H -0.6384 0.5961 -0.1580 0.067 Uiso 1 1 calc R U
C38 C -0.5519(2) 0.48944(12) -0.15516(18) 0.0539(5) Uani 1 1 d . .
H38 H -0.6639 0.4684 -0.2199 0.065 Uiso 1 1 calc R U
C39 C -0.4020(2) 0.44398(11) -0.09631(17) 0.0491(4) Uani 1 1 d . .
H39 H -0.4140 0.3921 -0.1211 0.059 Uiso 1 1 calc R U
C40 C 0.0526(2) 0.23501(9) 0.21872(16) 0.0464(4) Uani 1 1 d . .
C41 C -0.1123(3) 0.20297(13) 0.12303(18) 0.0620(5) Uani 1 1 d . .
H41 H -0.1373 0.1832 0.0534 0.074 Uiso 1 1 calc R U
C42 C -0.2390(3) 0.20043(14) 0.1309(2) 0.0691(6) Uani 1 1 d . .
H42 H -0.3499 0.1785 0.0662 0.083 Uiso 1 1 calc R U
C43 C -0.2060(3) 0.22960(11) 0.2327(2) 0.0610(5) Uani 1 1 d . .
C44 C -0.0413(4) 0.26173(12) 0.3267(2) 0.0674(6) Uani 1 1 d . .
H44 H -0.0173 0.2820 0.3958 0.081 Uiso 1 1 calc R U
C45 C 0.0893(3) 0.26478(11) 0.32149(19) 0.0587(5) Uani 1 1 d . .
H45 H 0.2003 0.2866 0.3863 0.070 Uiso 1 1 calc R U
C46 C -0.3464(4) 0.22478(16) 0.2399(3) 0.0911(8) Uani 1 1 d . .
H46A H -0.4571 0.2447 0.1646 0.137 Uiso 1 1 calc R U
H46B H -0.3104 0.2555 0.3086 0.137 Uiso 1 1 calc R U
H46C H -0.3617 0.1710 0.2510 0.137 Uiso 1 1 calc R U

loop_
_atom_site_aniso_label
_atom_site_aniso_U_11
_atom_site_aniso_U_22
_atom_site_aniso_U_33
_atom_site_aniso_U_23
_atom_site_aniso_U_13
_atom_site_aniso_U_12
S1 0.0486(3) 0.0380(3) 0.0587(3) 0.00450(19) 0.0325(3) 0.00831(18)
O1 0.0872(11) 0.0478(8) 0.0957(11) -0.0111(7) 0.0681(10) 0.0036(7)
O2 0.0473(8) 0.0604(9) 0.0672(9) 0.0216(7) 0.0253(7) 0.0134(6)
O7 0.0443(7) 0.0495(8) 0.0766(9) -0.0065(7) 0.0338(7) 0.0019(6)
O8 0.0359(6) 0.0542(7) 0.0514(7) -0.0013(6) 0.0240(6) -0.0002(5)
C24 0.0466(12) 0.0938(19) 0.0706(14) -0.0180(13) 0.0231(11) -0.0063(11)
C25 0.0463(10) 0.0574(11) 0.0601(11) -0.0037(9) 0.0312(9) -0.0087(8)
C27 0.0377(9) 0.0461(10) 0.0492(9) 0.0051(7) 0.0288(8) 0.0017(7)
C29 0.0377(8) 0.0450(9) 0.0481(9) 0.0057(7) 0.0276(8) 0.0070(7)
C30 0.0405(8) 0.0368(8) 0.0416(9) 0.0037(7) 0.0277(8) 0.0022(6)
C31 0.0376(8) 0.0387(9) 0.0464(9) 0.0036(7) 0.0279(8) 0.0018(6)
O6 0.0452(7) 0.0424(7) 0.0466(6) 0.0023(5) 0.0284(6) 0.0049(5)
C33 0.0399(9) 0.0378(8) 0.0472(9) 0.0012(7) 0.0281(8) -0.0001(7)
C34 0.0349(8) 0.0407(9) 0.0411(8) 0.0030(7) 0.0253(7) -0.0002(6)
C35 0.0372(8) 0.0461(10) 0.0455(9) -0.0018(7) 0.0237(8) -0.0010(7)
C36 0.0529(11) 0.0441(10) 0.0589(11) 0.0009(8) 0.0346(10) 0.0061(8)
C37 0.0403(9) 0.0604(12) 0.0618(11) 0.0104(9) 0.0324(9) 0.0125(8)
C38 0.0335(9) 0.0604(12) 0.0555(10) -0.0012(9) 0.0249(8) -0.0021(8)
C39 0.0409(9) 0.0464(10) 0.0558(10) -0.0062(8) 0.0308(9) -0.0045(7)
C40 0.0511(10) 0.0346(9) 0.0441(9) 0.0015(7) 0.0283(9) 0.0007(7)
C41 0.0613(12) 0.0703(13) 0.0494(10) -0.0133(10) 0.0353(10) -0.0152(10)
C42 0.0587(12) 0.0764(15) 0.0655(13) -0.0069(11) 0.0391(11) -0.0156(11)
C43 0.0756(14) 0.0444(11) 0.0754(14) 0.0114(9) 0.0560(13) 0.0070(9)
C44 0.0951(17) 0.0556(12) 0.0658(13) -0.0040(10) 0.0601(14) 0.0016(11)
C45 0.0625(12) 0.0505(11) 0.0471(10) -0.0056(8) 0.0304(10) -0.0041(9)
C46 0.114(2) 0.0736(17) 0.134(2) 0.0184(16) 0.103(2) 0.0109(14)

loop_
_atom_type_symbol
_atom_type_description
_atom_type_scat_dispersion_real
_atom_type_scat_dispersion_imag
_atom_type_scat_source
C C 0.0033 0.0016 'International Tables Vol C Tables 4.2.6.8 and 6.1.1.4'
H H 0.0000 0.0000 'International Tables Vol C Tables 4.2.6.8 and 6.1.1.4'
O O 0.0106 0.0060 'International Tables Vol C Tables 4.2.6.8 and 6.1.1.4'
S S 0.1246 0.1234 'International Tables Vol C Tables 4.2.6.8 and 6.1.1.4'

loop_
_geom_angle_atom_site_label_1
_geom_angle_atom_site_label_2
_geom_angle_atom_site_label_3
_geom_angle
O2 S1 O1 120.54(9)
O2 S1 O6 109.36(8)
O1 S1 O6 102.49(8)
O2 S1 C40 109.18(10)
O1 S1 C40 109.43(9)
O6 S1 C40 104.57(7)
C27 O8 C25 116.44(14)
C25 C24 H24A 109.5
C25 C24 H24B 109.5
H24A C24 H24B 109.5
C25 C24 H24C 109.5
H24A C24 H24C 109.5
H24B C24 H24C 109.5
O8 C25 C24 107.94(18)
O8 C25 H25A 110.1
C24 C25 H25A 110.1
O8 C25 H25B 110.1
C24 C25 H25B 110.1
H25A C25 H25B 108.4
O7 C27 O8 123.17(16)
O7 C27 C29 127.51(16)
O8 C27 C29 109.31(14)
C30 C29 C27 124.94(15)
C30 C29 H29 117.5
C27 C29 H29 117.5
C29 C30 O6 117.35(14)
C29 C30 C31 128.66(16)
O6 C30 C31 113.80(13)
C33 C31 C30 124.77(16)
C33 C31 H31 117.6
C30 C31 H31 117.6
C30 O6 S1 121.93(10)
C31 C33 C34 127.17(16)
C31 C33 H33 116.4
C34 C33 H33 116.4
C39 C34 C35 118.05(15)
C39 C34 C33 118.66(15)
C35 C34 C33 123.29(15)
C36 C35 C34 120.57(16)
C36 C35 H35 119.7
C34 C35 H35 119.7
C35 C36 C37 120.65(18)
C35 C36 H36 119.7
C37 C36 H36 119.7
C38 C37 C36 119.34(16)
C38 C37 H37 120.3
C36 C37 H37 120.3
C37 C38 C39 120.19(16)
C37 C38 H38 119.9
C39 C38 H38 119.9
C38 C39 C34 121.19(17)
C38 C39 H39 119.4
C34 C39 H39 119.4
C45 C40 C41 120.19(19)
C45 C40 S1 119.75(15)
C41 C40 S1 120.03(15)
C42 C41 C40 119.68(19)
C42 C41 H41 120.2
C40 C41 H41 120.2
C41 C42 C43 121.4(2)
C41 C42 H42 119.3
C43 C42 H42 119.3
C44 C43 C42 118.1(2)
C44 C43 C46 121.6(2)
C42 C43 C46 120.3(2)
C43 C44 C45 121.8(2)
C43 C44 H44 119.1
C45 C44 H44 119.1
C40 C45 C44 118.9(2)
C40 C45 H45 120.6
C44 C45 H45 120.6
C43 C46 H46A 109.5
C43 C46 H46B 109.5
H46A C46 H46B 109.5
C43 C46 H46C 109.5
H46A C46 H46C 109.5
H46B C46 H46C 109.5

loop_
_geom_bond_atom_site_label_1
_geom_bond_atom_site_label_2
_geom_bond_distance
S1 O2 1.4149(16)
S1 O1 1.4157(15)
S1 O6 1.5971(12)
S1 C40 1.737(2)
O7 C27 1.198(2)
O8 C27 1.335(2)
O8 C25 1.443(2)
C24 C25 1.475(3)
C24 H24A 0.9600
C24 H24B 0.9600
C24 H24C 0.9600
C25 H25A 0.9700
C25 H25B 0.9700
C27 C29 1.464(2)
C29 C30 1.336(2)
C29 H29 0.9300
C30 O6 1.4110(19)
C30 C31 1.434(2)
C31 C33 1.325(2)
C31 H31 0.9300
C33 C34 1.458(2)
C33 H33 0.9300
C34 C39 1.384(2)
C34 C35 1.386(2)
C35 C36 1.370(2)
C35 H35 0.9300
C36 C37 1.380(3)
C36 H36 0.9300
C37 C38 1.366(3)
C37 H37 0.9300
C38 C39 1.374(2)
C38 H38 0.9300
C39 H39 0.9300
C40 C45 1.378(3)
C40 C41 1.378(3)
C41 C42 1.365(3)
C41 H41 0.9300
C42 C43 1.378(3)
C42 H42 0.9300
C43 C44 1.373(3)
C43 C46 1.498(3)
C44 C45 1.378(3)
C44 H44 0.9300
C45 H45 0.9300
C46 H46A 0.9600
C46 H46B 0.9600
C46 H46C 0.9600

loop_
_geom_hbond_atom_site_label_D
_geom_hbond_atom_site_label_H
_geom_hbond_atom_site_label_A
_geom_hbond_distance_DH
_geom_hbond_distance_HA
_geom_hbond_distance_DA
_geom_hbond_angle_DHA
_geom_hbond_site_symmetry_A
C31 H31 O7 0.93 2.37 2.975(2) 122.6 .
C25 H25B O1 0.97 2.59 3.516(3) 159.9 2_655

loop_
_geom_torsion_atom_site_label_1
_geom_torsion_atom_site_label_2
_geom_torsion_atom_site_label_3
_geom_torsion_atom_site_label_4
_geom_torsion
C27 O8 C25 C24 170.74(18)
C25 O8 C27 O7 0.0(3)
C25 O8 C27 C29 -179.55(15)
O7 C27 C29 C30 1.8(3)
O8 C27 C29 C30 -178.70(16)
C27 C29 C30 O6 177.96(15)
C27 C29 C30 C31 3.3(3)
C29 C30 C31 C33 179.27(17)
O6 C30 C31 C33 4.5(2)
C29 C30 O6 S1 67.73(18)
C31 C30 O6 S1 -116.82(13)
O2 S1 O6 C30 -40.97(15)
O1 S1 O6 C30 -169.98(12)
C40 S1 O6 C30 75.84(13)
C30 C31 C33 C34 -178.88(16)
C31 C33 C34 C39 179.31(17)
C31 C33 C34 C35 -0.7(3)
C39 C34 C35 C36 1.0(3)
C33 C34 C35 C36 -178.95(17)
C34 C35 C36 C37 -1.1(3)
C35 C36 C37 C38 0.2(3)
C36 C37 C38 C39 0.7(3)
C37 C38 C39 C34 -0.8(3)
C35 C34 C39 C38 0.0(3)
C33 C34 C39 C38 179.92(18)
O2 S1 C40 C45 23.71(17)
O1 S1 C40 C45 157.58(15)
O6 S1 C40 C45 -93.24(15)
O2 S1 C40 C41 -154.32(16)
O1 S1 C40 C41 -20.44(18)
O6 S1 C40 C41 88.74(16)
C45 C40 C41 C42 -0.4(3)
S1 C40 C41 C42 177.61(17)
C40 C41 C42 C43 0.3(3)
C41 C42 C43 C44 0.2(3)
C41 C42 C43 C46 -178.9(2)
C42 C43 C44 C45 -0.4(3)
C46 C43 C44 C45 178.6(2)
C41 C40 C45 C44 0.1(3)
S1 C40 C45 C44 -177.89(15)
C43 C44 C45 C40 0.3(3)
